data_7249779
loop_
_publ_author_name
'Atta, Sawaira'
'Siddique, Amna'
'Qasim, Muhammad Naveed'
'AlDamen, Murad A.'
'Sheikh, Tahir Ali Sheikh'
'Normamatov, Adkhamjon S.'
'Ibragimov, Aziz'
'Akhtar, Muhammad Nadeem'

_publ_section_title
;
 Perchlorate supported Cu(II) based 1D polymeric chain containing
 1,10-phenanthroline: Synthesis, characterization and adsorption of
 organic dyes and heavy metal ions
;
_journal_name_full CrystEngComm
_journal_paper_doi 10.1039/D4CE01126K
_journal_year 2025
_chemical_formula_moiety 'C12 H12 Cu N2 O2, Cl O4'
_chemical_formula_sum 'C12 H12 Cl Cu N2 O6'
_chemical_formula_weight 379.23
_space_group_crystal_system monoclinic
_space_group_IT_number 15
_space_group_name_Hall '-I 2ya'
_space_group_name_H-M_alt 'I 1 2/a 1'
_atom_sites_solution_hydrogens mixed
_atom_sites_solution_primary dual
_audit_creation_date 2023-12-16
_audit_creation_method
;
Olex2 1.5
(compiled 2023.08.24 svn.re1ec1418 for OlexSys, GUI svn.r6817)
;
_audit_update_record
;
2024-09-24 deposited with the CCDC.	2025-01-15 downloaded from the CCDC.
;
_cell_angle_alpha 90
_cell_angle_beta 99.029(11)
_cell_angle_gamma 90
_cell_formula_units_Z 4
_cell_length_a 7.0255(8)
_cell_length_b 13.8315(14)
_cell_length_c 14.2849(15)
_cell_measurement_reflns_used 2007
_cell_measurement_temperature 293(2)
_cell_measurement_theta_max 74.5000
_cell_measurement_theta_min 4.4330
_cell_volume 1370.9(3)
_computing_cell_refinement 'CrysAlisPro 1.171.38.41 (Rigaku OD, 2015)'
_computing_data_collection 'CrysAlisPro 1.171.38.41 (Rigaku OD, 2015)'
_computing_data_reduction 'CrysAlisPro 1.171.38.41 (Rigaku OD, 2015)'
_computing_molecular_graphics 'Olex2 1.5 (Dolomanov et al., 2009)'
_computing_publication_material 'Olex2 1.5 (Dolomanov et al., 2009)'
_computing_structure_refinement 'SHELXL 2019/3 (Sheldrick, 2015)'
_computing_structure_solution 'SHELXT 2018/2 (Sheldrick, 2018)'
_diffrn_ambient_temperature 293(2)
_diffrn_detector 'CCD plate'
_diffrn_detector_area_resol_mean 10.2576
_diffrn_detector_type Ruby
_diffrn_measured_fraction_theta_full 0.978
_diffrn_measured_fraction_theta_max 0.978
_diffrn_measurement_details
;
List of Runs (angles in degrees, time in seconds):

  # Type    Start    End  Width  t~exp~   \w     \q     \k     \f   Frames
#--------------------------------------------------------------------------
  1  \w    -29.00  65.00   1.00    5.00    --   41.75 -57.00 -30.00   94
  2  \w     47.00  92.00   1.00    5.00    --   41.75-125.00 -30.00   45
  3  \w     75.00 116.00   1.00   10.00    --  111.00-111.00  90.00   41
  4  \w    102.00 128.00   1.00   10.00    --  111.00 -30.00  60.00   26
  5  \w     92.00 178.00   1.00   10.00    --  111.00  30.00  60.00   86
  6  \w    102.00 138.00   1.00   10.00    --  111.00 -77.00 -90.00   36
  7  \w     73.00 103.00   1.00   10.00    --  111.00-111.00 -90.00   30
  8  \w     54.00 105.00   1.00   10.00    --  111.00-111.00   0.00   51
  9  \w     40.00  70.00   1.00   10.00    --  111.00-111.00 -90.00   30
 10  \w     35.00  82.00   1.00   10.00    --  111.00 -77.00 -90.00   47
 11  \w     36.00 127.00   1.00   10.00    --  111.00 -30.00-120.00   91
 12  \w    149.00 175.00   1.00   10.00    --  111.00  15.00-180.00   26
 13  \w    151.00 177.00   1.00   10.00    --  111.00  30.00-120.00   26
 14  \w     88.00 125.00   1.00   10.00    --  111.00  30.00-120.00   37
 15  \w     63.00 140.00   1.00   10.00    --  111.00  15.00-180.00   77
 16  \w     39.00 127.00   1.00   10.00    --  111.00 -61.00  30.00   88
 17  \w     44.00 109.00   1.00   10.00    --  111.00 -77.00 150.00   65
 18  \w     19.00 113.00   1.00    5.00    --   41.75  57.00 120.00   94
 19  \w    -38.00 -13.00   1.00    5.00    --  -41.75 -77.00 120.00   25
 20  \w    -65.00  30.00   1.00    5.00    --  -41.75  37.00 -90.00   95
;
_diffrn_measurement_device 'four-circle diffractometer'
_diffrn_measurement_device_type 'Xcalibur, Ruby'
_diffrn_measurement_method '\w scans'
_diffrn_orient_matrix_type 'CrysAlisPro convention (1999,Acta A55,543-557)'
_diffrn_orient_matrix_UB_11 -0.0117119000
_diffrn_orient_matrix_UB_12 0.0910443000
_diffrn_orient_matrix_UB_13 0.0609763000
_diffrn_orient_matrix_UB_21 -0.0966518000
_diffrn_orient_matrix_UB_22 0.0555034000
_diffrn_orient_matrix_UB_23 -0.0884037000
_diffrn_orient_matrix_UB_31 -0.1995148000
_diffrn_orient_matrix_UB_32 -0.0320268000
_diffrn_orient_matrix_UB_33 0.0200639000
_diffrn_radiation_monochromator graphite
_diffrn_radiation_probe x-ray
_diffrn_radiation_type 'Cu K\a'
_diffrn_radiation_wavelength 1.54184
_diffrn_reflns_av_R_equivalents 0.0537
_diffrn_reflns_av_unetI/netI 0.0397
_diffrn_reflns_Laue_measured_fraction_full 0.978
_diffrn_reflns_Laue_measured_fraction_max 0.978
_diffrn_reflns_limit_h_max 6
_diffrn_reflns_limit_h_min -8
_diffrn_reflns_limit_k_max 16
_diffrn_reflns_limit_k_min -15
_diffrn_reflns_limit_l_max 16
_diffrn_reflns_limit_l_min -14
_diffrn_reflns_number 2865
_diffrn_reflns_point_group_measured_fraction_full 0.978
_diffrn_reflns_point_group_measured_fraction_max 0.978
_diffrn_reflns_theta_full 66.584
_diffrn_reflns_theta_max 66.584
_diffrn_reflns_theta_min 4.477
_diffrn_source 'fine-focus sealed X-ray tube'
_diffrn_source_type 'Enhance (Cu) X-ray Source'
_exptl_absorpt_coefficient_mu 4.367
_exptl_absorpt_correction_T_max 1.00000
_exptl_absorpt_correction_T_min 0.41599
_exptl_absorpt_correction_type multi-scan
_exptl_absorpt_process_details
;
CrysAlisPro 1.171.38.41 (Rigaku Oxford Diffraction, 2015)
Empirical absorption correction using spherical harmonics,
 implemented in SCALE3 ABSPACK scaling algorithm.
;
_exptl_crystal_density_diffrn 1.837
_exptl_crystal_description block
_exptl_crystal_F_000 768
_refine_diff_density_max 0.735
_refine_diff_density_min -0.607
_refine_diff_density_rms 0.137
_refine_ls_extinction_method none
_refine_ls_goodness_of_fit_ref 1.137
_refine_ls_hydrogen_treatment constr
_refine_ls_matrix_type full
_refine_ls_number_parameters 102
_refine_ls_number_reflns 1188
_refine_ls_number_restraints 0
_refine_ls_restrained_S_all 1.137
_refine_ls_R_factor_all 0.0670
_refine_ls_R_factor_gt 0.0607
_refine_ls_shift/su_max 0.000
_refine_ls_shift/su_mean 0.000
_refine_ls_structure_factor_coef Fsqd
_refine_ls_weighting_details 'w=1/[\s^2^(Fo^2^)+(0.0916P)^2^+10.2412P] where P=(Fo^2^+2Fc^2^)/3'
_refine_ls_weighting_scheme calc
_refine_ls_wR_factor_gt 0.1693
_refine_ls_wR_factor_ref 0.1791
_reflns_Friedel_coverage 0.000
_reflns_number_gt 1096
_reflns_number_total 1188
_reflns_threshold_expression 'I > 2\s(I)'
_cod_data_source_file d4ce01126k2.cif
_cod_data_source_block exp_427_sw-3
_cod_database_code 7249779
_shelx_shelxl_version_number 2019/3
_shelx_space_group_comment
;
The symmetry employed for this shelxl refinement is uniquely defined
by the following loop, which should always be used as a source of
symmetry information in preference to the above space-group names.
They are only intended as comments.
;
_olex2_refinement_description
;
1. Fixed Uiso
 At 1.2 times of:
  All C(H) groups
 At 1.5 times of:
  All O(H,H) groups
2.a Rotating group:
 O1(H1A,H1B)
2.b Aromatic/amide H refined with riding coordinates:
 C6(H6), C5(H5), C4(H4), C3(H3)
;
_olex2_submission_special_instructions 'No special instructions were received'
_oxdiff_exptl_absorpt_empirical_details
;
Empirical correction (ABSPACK) includes:
- Absorption correction using spherical harmonics
- Frame scaling
;
_oxdiff_exptl_absorpt_empirical_full_max 6.026
_oxdiff_exptl_absorpt_empirical_full_min 0.425

loop_
_space_group_symop_operation_xyz
'x, y, z'
'-x+1/2, y, -z'
'x+1/2, y+1/2, z+1/2'
'-x+1, y+1/2, -z+1/2'
'-x, -y, -z'
'x-1/2, -y, z'
'-x+1/2, -y+1/2, -z+1/2'
'x, -y+1/2, z+1/2'

loop_
_atom_site_label
_atom_site_type_symbol
_atom_site_fract_x
_atom_site_fract_y
_atom_site_fract_z
_atom_site_U_iso_or_equiv
_atom_site_adp_type
_atom_site_occupancy
_atom_site_site_symmetry_order
_atom_site_calc_flag
_atom_site_refinement_flags_posn
_atom_site_refinement_flags_adp
_atom_site_refinement_flags_occupancy
_atom_site_disorder_assembly
_atom_site_disorder_group
Cu1 Cu 0.250000 0.20070(6) 0.500000 0.0263(4) Uani 1 2 d S T P . .
Cl1 Cl 0.750000 0.13961(11) 0.500000 0.0275(5) Uani 1 2 d S T P . .
O1 O 0.1589(5) 0.1037(2) 0.4022(2) 0.0279(8) Uani 1 1 d . . . . .
H1A H 0.045419 0.085179 0.408251 0.042 Uiso 1 1 d R U . . .
H1B H 0.227279 0.052498 0.411652 0.042 Uiso 1 1 d R U . . .
O3 O 0.5827(5) 0.1979(2) 0.4629(3) 0.0343(9) Uani 1 1 d . . . . .
O2 O 0.8003(5) 0.0756(3) 0.4229(3) 0.0331(9) Uani 1 1 d . . . . .
N1 N 0.3278(6) 0.3101(3) 0.5905(3) 0.0277(9) Uani 1 1 d . . . . .
C1 C 0.2935(7) 0.3978(3) 0.5498(4) 0.0283(11) Uani 1 1 d . . . . .
C2 C 0.3338(8) 0.4851(4) 0.5969(4) 0.0363(13) Uani 1 1 d . . . . .
C6 C 0.4085(9) 0.3075(4) 0.6811(4) 0.0378(13) Uani 1 1 d . . . . .
H6 H 0.434615 0.247585 0.709730 0.045 Uiso 1 1 calc R U . . .
C5 C 0.4557(9) 0.3902(5) 0.7350(4) 0.0466(15) Uani 1 1 d . . . . .
H5 H 0.511681 0.385448 0.798247 0.056 Uiso 1 1 calc R U . . .
C4 C 0.4183(10) 0.4788(4) 0.6932(5) 0.0446(15) Uani 1 1 d . . . . .
H4 H 0.448604 0.534840 0.728329 0.054 Uiso 1 1 calc R U . . .
C3 C 0.2891(9) 0.5741(4) 0.5463(5) 0.0447(15) Uani 1 1 d . . . . .
H3 H 0.314380 0.632629 0.577845 0.054 Uiso 1 1 calc R U . . .

loop_
_atom_site_aniso_label
_atom_site_aniso_U_11
_atom_site_aniso_U_22
_atom_site_aniso_U_33
_atom_site_aniso_U_23
_atom_site_aniso_U_13
_atom_site_aniso_U_12
Cu1 0.0395(7) 0.0127(6) 0.0284(6) 0.000 0.0105(4) 0.000
Cl1 0.0302(9) 0.0168(8) 0.0379(9) 0.000 0.0125(7) 0.000
O1 0.0315(19) 0.0172(16) 0.0364(18) -0.0058(13) 0.0099(15) -0.0009(14)
O3 0.032(2) 0.0250(19) 0.048(2) 0.0097(15) 0.0138(16) 0.0065(14)
O2 0.042(2) 0.0234(18) 0.038(2) -0.0064(14) 0.0186(16) -0.0030(15)
N1 0.035(2) 0.021(2) 0.031(2) -0.0023(16) 0.0147(18) -0.0023(17)
C1 0.034(3) 0.020(2) 0.036(3) -0.001(2) 0.020(2) -0.001(2)
C2 0.040(3) 0.024(3) 0.050(3) -0.008(2) 0.026(3) -0.001(2)
C6 0.050(3) 0.034(3) 0.032(3) 0.001(2) 0.013(2) 0.000(2)
C5 0.048(3) 0.059(4) 0.033(3) -0.012(3) 0.007(2) -0.007(3)
C4 0.054(4) 0.036(3) 0.048(3) -0.020(3) 0.021(3) -0.009(3)
C3 0.056(4) 0.019(2) 0.069(4) -0.006(2) 0.039(3) -0.003(2)

loop_
_atom_type_symbol
_atom_type_description
_atom_type_scat_dispersion_real
_atom_type_scat_dispersion_imag
_atom_type_scat_source
C C 0.0181 0.0091 'International Tables Vol C Tables 4.2.6.8 and 6.1.1.4'
H H 0.0000 0.0000 'International Tables Vol C Tables 4.2.6.8 and 6.1.1.4'
Cl Cl 0.3639 0.7018 'International Tables Vol C Tables 4.2.6.8 and 6.1.1.4'
Cu Cu -1.9646 0.5888 'International Tables Vol C Tables 4.2.6.8 and 6.1.1.4'
N N 0.0311 0.0180 'International Tables Vol C Tables 4.2.6.8 and 6.1.1.4'
O O 0.0492 0.0322 'International Tables Vol C Tables 4.2.6.8 and 6.1.1.4'

loop_
_geom_angle_atom_site_label_1
_geom_angle_atom_site_label_2
_geom_angle_atom_site_label_3
_geom_angle
_geom_angle_site_symmetry_1
_geom_angle_site_symmetry_3
_geom_angle_publ_flag
O1 Cu1 O1 94.2(2) . 2_556 ?
O1 Cu1 N1 91.77(16) . 2_556 ?
O1 Cu1 N1 173.91(16) 2_556 2_556 ?
O1 Cu1 N1 173.91(16) . . ?
O1 Cu1 N1 91.77(16) 2_556 . ?
N1 Cu1 N1 82.3(2) 2_556 . ?
O3 Cl1 O3 112.7(3) . 2_656 ?
O3 Cl1 O2 108.9(2) . 2_656 ?
O3 Cl1 O2 109.3(2) 2_656 2_656 ?
O3 Cl1 O2 109.3(2) . . ?
O3 Cl1 O2 108.9(2) 2_656 . ?
O2 Cl1 O2 107.6(3) . 2_656 ?
Cu1 O1 H1A 109.7 . . ?
Cu1 O1 H1B 109.9 . . ?
H1A O1 H1B 104.2 . . ?
C1 N1 Cu1 112.8(3) . . ?
C6 N1 Cu1 129.6(4) . . ?
C6 N1 C1 117.6(4) . . ?
N1 C1 C1 116.1(3) . 2_556 ?
N1 C1 C2 124.2(5) . . ?
C2 C1 C1 119.7(3) . 2_556 ?
C1 C2 C4 116.1(5) . . ?
C1 C2 C3 119.2(6) . . ?
C4 C2 C3 124.6(5) . . ?
N1 C6 H6 118.5 . . ?
N1 C6 C5 123.1(5) . . ?
C5 C6 H6 118.5 . . ?
C6 C5 H5 120.6 . . ?
C4 C5 C6 118.8(5) . . ?
C4 C5 H5 120.6 . . ?
C2 C4 H4 119.9 . . ?
C5 C4 C2 120.1(5) . . ?
C5 C4 H4 119.9 . . ?
C2 C3 H3 119.5 . . ?
C3 C3 C2 121.1(4) 2_556 . ?
C3 C3 H3 119.5 2_556 . ?

loop_
_geom_bond_atom_site_label_1
_geom_bond_atom_site_label_2
_geom_bond_distance
_geom_bond_site_symmetry_2
_geom_bond_publ_flag
Cu1 O1 1.970(3) . ?
Cu1 O1 1.970(3) 2_556 ?
Cu1 N1 2.009(4) . ?
Cu1 N1 2.009(4) 2_556 ?
Cl1 O3 1.454(4) 2_656 ?
Cl1 O3 1.454(4) . ?
Cl1 O2 1.498(3) . ?
Cl1 O2 1.498(3) 2_656 ?
O1 H1A 0.8548 . ?
O1 H1B 0.8549 . ?
N1 C1 1.350(6) . ?
N1 C6 1.329(7) . ?
C1 C1 1.457(10) 2_556 ?
C1 C2 1.390(7) . ?
C2 C4 1.413(9) . ?
C2 C3 1.437(8) . ?
C6 H6 0.9300 . ?
C6 C5 1.389(8) . ?
C5 H5 0.9300 . ?
C5 C4 1.370(9) . ?
C4 H4 0.9300 . ?
C3 C3 1.351(14) 2_556 ?
C3 H3 0.9300 . ?

loop_
_geom_torsion_atom_site_label_1
_geom_torsion_atom_site_label_2
_geom_torsion_atom_site_label_3
_geom_torsion_atom_site_label_4
_geom_torsion
_geom_torsion_site_symmetry_1
_geom_torsion_site_symmetry_2
_geom_torsion_site_symmetry_3
_geom_torsion_site_symmetry_4
_geom_torsion_publ_flag
Cu1 N1 C1 C1 0.6(7) . . . 2_556 ?
Cu1 N1 C1 C2 179.8(4) . . . . ?
Cu1 N1 C6 C5 179.6(4) . . . . ?
N1 C1 C2 C4 0.9(8) . . . . ?
N1 C1 C2 C3 -179.4(5) . . . . ?
N1 C6 C5 C4 -0.2(9) . . . . ?
C1 N1 C6 C5 0.9(8) . . . . ?
C1 C1 C2 C4 -179.9(5) 2_556 . . . ?
C1 C1 C2 C3 -0.2(9) 2_556 . . . ?
C1 C2 C4 C5 -0.1(8) . . . . ?
C1 C2 C3 C3 -0.8(10) . . . 2_556 ?
C6 N1 C1 C1 179.5(5) . . . 2_556 ?
C6 N1 C1 C2 -1.3(8) . . . . ?
C6 C5 C4 C2 -0.2(9) . . . . ?
C4 C2 C3 C3 179.0(7) . . . 2_556 ?
C3 C2 C4 C5 -179.8(6) . . . . ?
